data_4130700
loop_
_publ_author_name
'Li, Tao'
'Tan, Gengwen'
'Shao, Dong'
'Li, Jing'
'Zhang, Zaichao'
'Song, You'
'Sui, Yunxia'
'Chen, Sheng'
'Fang, Yong'
'Wang, Xinping'

_publ_section_title
;
 Magnetic Bistability in a Discrete Organic Radical.
;
_journal_issue 32
_journal_name_full 'Journal of the American Chemical Society'
_journal_page_first 10092
_journal_page_last 10095
_journal_paper_doi 10.1021/jacs.6b05863
_journal_volume 138
_journal_year 2016
_chemical_formula_moiety 'C38 H40 N2 O4, 2(C16 H12 Al F24 O4), 2(C H2 Cl2)'
_chemical_formula_sum 'C72 H68 Al2 Cl4 F48 N2 O12'
_chemical_formula_weight 2261.04
_space_group_IT_number 14
_space_group_name_Hall '-P 2ybc'
_space_group_name_H-M_alt 'P 1 21/c 1'
_symmetry_cell_setting monoclinic
_symmetry_space_group_name_Hall '-P 2ybc'
_symmetry_space_group_name_H-M 'P 1 21/c 1'
_atom_sites_solution_hydrogens geom
_atom_sites_solution_primary direct
_atom_sites_solution_secondary difmap
_audit_creation_method SHELXL-97
_cell_angle_alpha 90.00
_cell_angle_beta 92.8778(19)
_cell_angle_gamma 90.00
_cell_formula_units_Z 2
_cell_length_a 10.0924(7)
_cell_length_b 22.1142(15)
_cell_length_c 20.0895(14)
_cell_measurement_reflns_used 9967
_cell_measurement_temperature 100(2)
_cell_measurement_theta_max 27.54
_cell_measurement_theta_min 2.40
_cell_volume 4478.0(5)
_computing_structure_refinement 'SHELXL-97 (Sheldrick, 2008)'
_computing_structure_solution 'SHELXS-97 (Sheldrick, 2008)'
_diffrn_ambient_temperature 100(2)
_diffrn_measured_fraction_theta_full 0.997
_diffrn_measured_fraction_theta_max 0.997
_diffrn_measurement_device_type 'PHOTON100 CMOS detector'
_diffrn_measurement_method '\f and \w scans'
_diffrn_radiation_monochromator graphite
_diffrn_radiation_source 'fine-focus sealed tube'
_diffrn_radiation_type MoK\a
_diffrn_radiation_wavelength 0.71073
_diffrn_reflns_av_R_equivalents 0.0413
_diffrn_reflns_av_sigmaI/netI 0.0387
_diffrn_reflns_limit_h_max 11
_diffrn_reflns_limit_h_min -12
_diffrn_reflns_limit_k_max 26
_diffrn_reflns_limit_k_min -23
_diffrn_reflns_limit_l_max 23
_diffrn_reflns_limit_l_min -23
_diffrn_reflns_number 29204
_diffrn_reflns_theta_full 25.03
_diffrn_reflns_theta_max 25.03
_diffrn_reflns_theta_min 2.22
_diffrn_standards_number 29204
_exptl_absorpt_coefficient_mu 0.310
_exptl_absorpt_correction_T_max 0.9073
_exptl_absorpt_correction_T_min 0.8913
_exptl_absorpt_correction_type multi-scan
_exptl_absorpt_process_details 'SADABS (Bruker, 2012)'
_exptl_crystal_colour blue
_exptl_crystal_density_diffrn 1.677
_exptl_crystal_density_method 'not measured'
_exptl_crystal_description block
_exptl_crystal_F_000 2272
_exptl_crystal_size_max 0.38
_exptl_crystal_size_mid 0.36
_exptl_crystal_size_min 0.32
_refine_diff_density_max 0.485
_refine_diff_density_min -0.310
_refine_diff_density_rms 0.067
_refine_ls_extinction_method none
_refine_ls_goodness_of_fit_ref 1.041
_refine_ls_hydrogen_treatment mixed
_refine_ls_matrix_type full
_refine_ls_number_parameters 696
_refine_ls_number_reflns 7880
_refine_ls_number_restraints 217
_refine_ls_restrained_S_all 1.038
_refine_ls_R_factor_all 0.0661
_refine_ls_R_factor_gt 0.0492
_refine_ls_shift/su_max 0.001
_refine_ls_shift/su_mean 0.000
_refine_ls_structure_factor_coef Fsqd
_refine_ls_weighting_details 'calc w=1/[\s^2^(Fo^2^)+(0.0570P)^2^+7.0879P] where P=(Fo^2^+2Fc^2^)/3'
_refine_ls_weighting_scheme calc
_refine_ls_wR_factor_gt 0.1222
_refine_ls_wR_factor_ref 0.1324
_reflns_number_gt 6271
_reflns_number_total 7880
_reflns_threshold_expression >2sigma(I)
_cod_data_source_file ja6b05863_si_002.cif
_cod_data_source_block 2
_cod_depositor_comments
;
The following automatic conversions were performed:

data item '_symmetry_cell_setting' value 'Monoclinic' was changed to
'monoclinic' in accordance with the
/home/saulius/struct/COD-crude-data/automatic-downloads/DataCite-retrospective/ACS/depositions/lib/dictionaries/cif_core.dic
dictionary named 'cif_core.dic' version 2.4.2 last updated on
2011-04-26.

Automatic conversion script
Id: cif_fix_values 6909 2019-04-08 15:41:33Z antanas 
;
_cod_original_sg_symbol_H-M P2(1)/c
_cod_database_code 4130700

loop_
_symmetry_equiv_pos_as_xyz
'x, y, z'
'-x, y+1/2, -z+1/2'
'-x, -y, -z'
'x, -y-1/2, z-1/2'

loop_
_atom_site_label
_atom_site_type_symbol
_atom_site_fract_x
_atom_site_fract_y
_atom_site_fract_z
_atom_site_U_iso_or_equiv
_atom_site_adp_type
_atom_site_occupancy
_atom_site_symmetry_multiplicity
_atom_site_calc_flag
_atom_site_refinement_flags
_atom_site_disorder_assembly
_atom_site_disorder_group
F21 F 0.9948(2) 0.41896(9) 0.50220(10) 0.0430(5) Uani 1 1 d . A 4
Al1 Al 1.00878(8) 0.27361(3) 0.37494(4) 0.01481(18) Uani 1 1 d . A 4
O6 O 0.4650(2) 0.72157(8) 0.29100(9) 0.0211(4) Uani 1 1 d . B 4
O5 O 0.2383(2) 1.12651(9) 0.18696(10) 0.0271(5) Uani 1 1 d . B 4
C17 C 0.4707(3) 0.98003(11) 0.43648(13) 0.0134(5) Uani 1 1 d . B 4
C23 C 0.3883(3) 1.00129(11) 0.32219(12) 0.0141(5) Uani 1 1 d . B 4
C19 C 0.6006(3) 0.97190(11) 0.46394(13) 0.0140(5) Uani 1 1 d . . 4
C34 C 0.2282(3) 1.01076(12) 0.44265(14) 0.0187(6) Uani 1 1 d . C 4
H34A H 0.1666 1.0045 0.4782 0.028 Uiso 1 1 calc R C 4
H34B H 0.2143 0.9793 0.4086 0.028 Uiso 1 1 calc R C 4
H34C H 0.2124 1.0506 0.4224 0.028 Uiso 1 1 calc R C 4
C32 C 0.4366(3) 0.79364(11) 0.38042(13) 0.0164(6) Uani 1 1 d . B 4
H32 H 0.4208 0.7629 0.4120 0.020 Uiso 1 1 calc R B 4
C22 C 0.2926(3) 0.98270(12) 0.27341(13) 0.0165(6) Uani 1 1 d . B 4
H22 H 0.2642 0.9417 0.2721 0.020 Uiso 1 1 calc R B 4
C30 C 0.4542(3) 0.89896(11) 0.35229(13) 0.0149(5) Uani 1 1 d . B 4
C20 C 0.2824(3) 1.08334(12) 0.22978(13) 0.0188(6) Uani 1 1 d . B 4
C25 C 0.3762(3) 1.10217(12) 0.27899(13) 0.0195(6) Uani 1 1 d . B 4
H25 H 0.4039 1.1432 0.2806 0.023 Uiso 1 1 calc R B 4
C24 C 0.4285(3) 1.06196(12) 0.32487(13) 0.0172(6) Uani 1 1 d . B 4
H24 H 0.4918 1.0751 0.3584 0.021 Uiso 1 1 calc R B 4
C31 C 0.4316(3) 0.85364(11) 0.39886(13) 0.0148(5) Uani 1 1 d . B 4
H31 H 0.4128 0.8642 0.4433 0.018 Uiso 1 1 calc R B 4
C21 C 0.2394(3) 1.02320(12) 0.22745(13) 0.0191(6) Uani 1 1 d . B 4
H21 H 0.1744 1.0105 0.1946 0.023 Uiso 1 1 calc R B 4
C28 C 0.4954(3) 0.82367(12) 0.26958(13) 0.0181(6) Uani 1 1 d . B 4
H28 H 0.5200 0.8130 0.2261 0.022 Uiso 1 1 calc R B 4
C27 C 0.4647(3) 0.77818(12) 0.31537(14) 0.0170(6) Uani 1 1 d . B 4
C18 C 0.3689(3) 1.00749(11) 0.47153(13) 0.0136(5) Uani 1 1 d . . 4
C33 C 0.4197(3) 0.67328(12) 0.33241(15) 0.0263(7) Uani 1 1 d . B 4
H33A H 0.4837 0.6671 0.3701 0.040 Uiso 1 1 calc R B 4
H33B H 0.4116 0.6360 0.3062 0.040 Uiso 1 1 calc R B 4
H33C H 0.3331 0.6839 0.3491 0.040 Uiso 1 1 calc R B 4
C35 C 0.7081(3) 0.94597(13) 0.42314(14) 0.0214(6) Uani 1 1 d . D 4
H35A H 0.7866 0.9721 0.4271 0.032 Uiso 1 1 calc R D 4
H35B H 0.6764 0.9436 0.3763 0.032 Uiso 1 1 calc R D 4
H35C H 0.7314 0.9054 0.4395 0.032 Uiso 1 1 calc R D 4
C29 C 0.4898(3) 0.88308(12) 0.28763(13) 0.0177(6) Uani 1 1 d . B 4
H29 H 0.5099 0.9137 0.2566 0.021 Uiso 1 1 calc R B 4
C26 C 0.1401(4) 1.11014(14) 0.13586(15) 0.0333(8) Uani 1 1 d . B 4
H26A H 0.1764 1.0792 0.1070 0.050 Uiso 1 1 calc R B 4
H26B H 0.1154 1.1459 0.1093 0.050 Uiso 1 1 calc R B 4
H26C H 0.0614 1.0941 0.1565 0.050 Uiso 1 1 calc R B 4
N1 N 0.4394(2) 0.95996(9) 0.36968(10) 0.0135(5) Uani 1 1 d . B 4
O3 O 0.97383(18) 0.30356(9) 0.29629(9) 0.0190(4) Uani 1 1 d . A 4
O1 O 0.9729(2) 0.19693(9) 0.38000(10) 0.0247(5) Uani 1 1 d . A 4
O2 O 1.17832(18) 0.27799(9) 0.39278(9) 0.0201(4) Uani 1 1 d . A 4
O4 O 0.9214(2) 0.31348(9) 0.43209(10) 0.0259(5) Uani 1 1 d . A 4
C9 C 1.0402(3) 0.30986(13) 0.23865(14) 0.0196(6) Uani 1 1 d . A 4
C15 C 0.7572(3) 0.34701(14) 0.49954(15) 0.0272(7) Uani 1 1 d . A 4
C13 C 0.8352(3) 0.36071(12) 0.43748(14) 0.0186(6) Uani 1 1 d . A 4
C16 C 0.7385(3) 0.36821(14) 0.37727(15) 0.0273(7) Uani 1 1 d . A 4
H16A H 0.7880 0.3766 0.3376 0.041 Uiso 1 1 calc R A 4
H16B H 0.6781 0.4019 0.3851 0.041 Uiso 1 1 calc R A 4
H16C H 0.6871 0.3309 0.3704 0.041 Uiso 1 1 calc R A 4
C1 C 0.8627(3) 0.16112(12) 0.37340(15) 0.0219(6) Uani 1 1 d . A 4
C10 C 0.9370(3) 0.30353(15) 0.18085(15) 0.0307(7) Uani 1 1 d . A 4
C5 C 1.2597(3) 0.26418(12) 0.44726(13) 0.0191(6) Uani 1 1 d . A 4
C7 C 1.3593(3) 0.21670(13) 0.42606(14) 0.0248(7) Uani 1 1 d . A 4
C11 C 1.0993(3) 0.37340(16) 0.23945(17) 0.0335(8) Uani 1 1 d . A 4
C6 C 1.3340(3) 0.32309(14) 0.46694(15) 0.0263(7) Uani 1 1 d . A 4
C3 C 0.7376(3) 0.19418(14) 0.34790(17) 0.0305(7) Uani 1 1 d . A 4
H3A H 0.7118 0.2237 0.3813 0.046 Uiso 1 1 calc R A 4
H3B H 0.6657 0.1649 0.3398 0.046 Uiso 1 1 calc R A 4
H3C H 0.7550 0.2152 0.3063 0.046 Uiso 1 1 calc R A 4
C14 C 0.9131(3) 0.41959(14) 0.44802(15) 0.0278(7) Uani 1 1 d . A 4
C8 C 1.1882(3) 0.24150(14) 0.50805(14) 0.0260(7) Uani 1 1 d . A 4
H8A H 1.1277 0.2729 0.5228 0.039 Uiso 1 1 calc R A 4
H8B H 1.2537 0.2321 0.5443 0.039 Uiso 1 1 calc R A 4
H8C H 1.1374 0.2050 0.4960 0.039 Uiso 1 1 calc R A 4
C4 C 0.8380(3) 0.13504(14) 0.44316(16) 0.0314(7) Uani 1 1 d . A 4
C2 C 0.8933(4) 0.10963(15) 0.32554(17) 0.0343(8) Uani 1 1 d . A 4
F6 F 0.7286(2) 0.10071(9) 0.44290(10) 0.0418(5) Uani 1 1 d . A 4
F7 F 1.4117(2) 0.31725(9) 0.52278(10) 0.0411(5) Uani 1 1 d . A 4
F10 F 1.41680(17) 0.23067(8) 0.36946(9) 0.0290(4) Uani 1 1 d . A 4
F8 F 1.41045(18) 0.34348(8) 0.41931(10) 0.0357(5) Uani 1 1 d . A 4
F20 F 0.8343(2) 0.46791(8) 0.45337(10) 0.0418(5) Uani 1 1 d . A 4
F23 F 0.8349(2) 0.33830(10) 0.55415(9) 0.0424(5) Uani 1 1 d . A 4
F22 F 0.67144(18) 0.39079(8) 0.51340(10) 0.0365(5) Uani 1 1 d . A 4
F9 F 1.24785(19) 0.36720(8) 0.47880(10) 0.0381(5) Uani 1 1 d . A 4
F3 F 0.7946(2) 0.06878(9) 0.32011(11) 0.0478(6) Uani 1 1 d . A 4
F12 F 1.2977(2) 0.16420(8) 0.41480(10) 0.0438(5) Uani 1 1 d . A 4
F19 F 0.9880(2) 0.42961(9) 0.39636(10) 0.0464(5) Uani 1 1 d . A 4
F1 F 1.0023(2) 0.07954(10) 0.34186(12) 0.0534(6) Uani 1 1 d . A 4
F4 F 0.8220(2) 0.17934(9) 0.48664(9) 0.0436(5) Uani 1 1 d . A 4
F24 F 0.6850(2) 0.29677(8) 0.48996(10) 0.0397(5) Uani 1 1 d . A 4
F5 F 0.9381(2) 0.10105(9) 0.46742(11) 0.0463(5) Uani 1 1 d . A 4
F11 F 1.4579(2) 0.20665(9) 0.47170(10) 0.0431(5) Uani 1 1 d . A 4
F18 F 1.0095(2) 0.41705(8) 0.24757(11) 0.0444(5) Uani 1 1 d . A 4
F17 F 1.1918(2) 0.37931(9) 0.28905(11) 0.0480(6) Uani 1 1 d . A 4
F2 F 0.9074(2) 0.13204(9) 0.26449(10) 0.0453(5) Uani 1 1 d . A 4
F14 F 0.83979(18) 0.34446(9) 0.18270(9) 0.0354(4) Uani 1 1 d . A 4
F15 F 0.8787(2) 0.24911(9) 0.18256(11) 0.0502(6) Uani 1 1 d . A 4
F13 F 0.9886(2) 0.30891(13) 0.12125(10) 0.0618(7) Uani 1 1 d . A 4
F16 F 1.1586(3) 0.38617(12) 0.18316(13) 0.0689(8) Uani 1 1 d . A 4
C12 C 1.1505(4) 0.26337(17) 0.23122(17) 0.0371(8) Uani 1 1 d . A 4
H12A H 1.2175 0.2681 0.2679 0.056 Uiso 1 1 calc R A 4
H12B H 1.1919 0.2697 0.1887 0.056 Uiso 1 1 calc R A 4
H12C H 1.1130 0.2225 0.2323 0.056 Uiso 1 1 calc R A 4
C36 C 0.6887(6) 0.9895(7) 0.1099(6) 0.0384(14) Uani 0.703(3) 1 d PDU E 1
H36A H 0.7148 0.9467 0.1164 0.046 Uiso 0.703(3) 1 calc PR E 1
H36B H 0.6980 0.9999 0.0625 0.046 Uiso 0.703(3) 1 calc PR E 1
Cl1 Cl 0.7931(2) 1.03542(8) 0.15964(10) 0.0483(5) Uani 0.703(3) 1 d PDU E 1
Cl2 Cl 0.52208(19) 0.99881(8) 0.13010(14) 0.0603(6) Uani 0.703(3) 1 d PDU E 1
C36A C 0.671(3) 0.986(4) 0.107(3) 0.050(3) Uani 0.156(5) 1 d PDU F 2
H36C H 0.6797 0.9422 0.1136 0.060 Uiso 0.156(5) 1 calc PR F 2
H36D H 0.7232 0.9982 0.0691 0.060 Uiso 0.156(5) 1 calc PR F 2
Cl1A Cl 0.7333(16) 1.0234(5) 0.1790(6) 0.072(3) Uani 0.156(5) 1 d PDU F 2
Cl2A Cl 0.5025(12) 1.0043(5) 0.0894(6) 0.059(2) Uani 0.156(5) 1 d PDU F 2
C36B C 0.599(3) 0.9931(13) 0.1022(11) 0.053(3) Uani 0.141(4) 1 d PDU G 3
H36E H 0.6686 1.0059 0.0724 0.064 Uiso 0.141(4) 1 calc PR G 3
H36F H 0.5875 0.9488 0.0976 0.064 Uiso 0.141(4) 1 calc PR G 3
Cl1B Cl 0.6500(14) 1.0102(5) 0.1852(5) 0.074(3) Uani 0.141(4) 1 d PDU G 3
Cl2B Cl 0.4489(11) 1.0289(5) 0.0768(6) 0.061(3) Uani 0.141(4) 1 d PDU G 3

loop_
_atom_site_aniso_label
_atom_site_aniso_U_11
_atom_site_aniso_U_22
_atom_site_aniso_U_33
_atom_site_aniso_U_23
_atom_site_aniso_U_13
_atom_site_aniso_U_12
F21 0.0383(12) 0.0518(13) 0.0375(11) -0.0052(9) -0.0132(9) -0.0133(9)
Al1 0.0129(4) 0.0175(4) 0.0140(4) 0.0026(3) 0.0002(3) -0.0012(3)
O6 0.0305(11) 0.0131(9) 0.0198(10) -0.0032(7) 0.0018(9) 0.0023(8)
O5 0.0459(14) 0.0167(10) 0.0179(10) 0.0046(8) -0.0064(10) 0.0037(9)
C17 0.0190(14) 0.0092(12) 0.0119(13) 0.0006(9) 0.0002(11) -0.0021(10)
C23 0.0195(14) 0.0136(13) 0.0094(13) 0.0003(10) 0.0027(11) 0.0007(10)
C19 0.0170(14) 0.0106(12) 0.0145(13) 0.0013(10) 0.0019(11) 0.0003(10)
C34 0.0156(14) 0.0229(14) 0.0175(14) -0.0010(11) -0.0011(12) 0.0000(11)
C32 0.0194(14) 0.0130(13) 0.0166(14) 0.0029(10) -0.0022(11) 0.0007(10)
C22 0.0232(15) 0.0127(13) 0.0138(13) -0.0024(10) 0.0018(11) -0.0027(10)
C30 0.0158(14) 0.0143(13) 0.0145(14) -0.0017(10) -0.0003(11) 0.0018(10)
C20 0.0293(16) 0.0162(13) 0.0110(13) 0.0017(10) 0.0029(12) 0.0038(11)
C25 0.0336(17) 0.0124(13) 0.0127(14) -0.0002(10) 0.0038(12) -0.0015(11)
C24 0.0241(15) 0.0176(14) 0.0100(13) -0.0033(10) 0.0014(11) -0.0037(11)
C31 0.0184(14) 0.0166(13) 0.0094(13) -0.0009(10) -0.0003(11) 0.0015(10)
C21 0.0248(15) 0.0195(14) 0.0126(13) -0.0013(10) -0.0028(12) 0.0019(11)
C28 0.0215(15) 0.0209(14) 0.0119(13) -0.0035(10) 0.0010(11) 0.0029(11)
C27 0.0161(14) 0.0143(13) 0.0202(14) -0.0038(11) -0.0033(11) 0.0032(10)
C18 0.0155(14) 0.0104(12) 0.0150(13) 0.0028(10) 0.0018(11) -0.0030(10)
C33 0.0371(18) 0.0143(14) 0.0279(17) -0.0014(11) 0.0047(14) -0.0003(12)
C35 0.0185(15) 0.0283(15) 0.0175(14) -0.0060(11) 0.0023(12) 0.0019(12)
C29 0.0217(15) 0.0176(13) 0.0137(14) 0.0022(10) 0.0008(12) 0.0023(11)
C26 0.052(2) 0.0269(16) 0.0199(16) 0.0068(12) -0.0118(15) 0.0056(15)
N1 0.0192(12) 0.0125(11) 0.0086(11) -0.0012(8) -0.0002(9) -0.0006(9)
O3 0.0163(10) 0.0273(10) 0.0133(10) 0.0039(8) 0.0007(8) 0.0012(8)
O1 0.0236(11) 0.0228(11) 0.0273(11) 0.0046(8) -0.0029(9) -0.0063(8)
O2 0.0137(10) 0.0309(11) 0.0154(10) 0.0059(8) -0.0023(8) -0.0020(8)
O4 0.0299(12) 0.0298(11) 0.0182(11) 0.0025(8) 0.0024(9) 0.0116(9)
C9 0.0178(15) 0.0244(15) 0.0167(14) 0.0050(11) 0.0025(12) 0.0029(11)
C15 0.0293(17) 0.0294(16) 0.0232(17) 0.0003(12) 0.0061(14) 0.0003(13)
C13 0.0188(14) 0.0210(14) 0.0161(14) 0.0011(11) 0.0014(12) 0.0028(11)
C16 0.0266(17) 0.0297(16) 0.0250(16) -0.0010(12) -0.0035(13) 0.0047(13)
C1 0.0192(15) 0.0187(14) 0.0274(16) 0.0032(11) -0.0018(13) -0.0051(11)
C10 0.0318(18) 0.0430(19) 0.0173(16) -0.0004(13) 0.0001(14) 0.0059(15)
C5 0.0178(14) 0.0252(15) 0.0138(14) 0.0040(11) -0.0038(11) 0.0005(11)
C7 0.0271(17) 0.0273(16) 0.0196(15) 0.0018(12) -0.0037(13) 0.0044(12)
C11 0.0273(18) 0.0403(19) 0.0329(19) 0.0143(14) 0.0019(15) -0.0071(14)
C6 0.0218(16) 0.0287(16) 0.0278(17) 0.0012(13) -0.0031(14) -0.0005(12)
C3 0.0265(17) 0.0283(16) 0.0359(19) 0.0070(13) -0.0048(15) -0.0038(13)
C14 0.0305(18) 0.0291(16) 0.0240(17) 0.0019(12) 0.0037(14) -0.0035(13)
C8 0.0302(17) 0.0299(16) 0.0180(15) 0.0039(12) 0.0013(13) -0.0015(13)
C4 0.0357(19) 0.0257(16) 0.0328(18) 0.0054(13) 0.0032(15) -0.0037(14)
C2 0.040(2) 0.0297(17) 0.0337(19) 0.0015(14) 0.0018(16) -0.0073(15)
F6 0.0391(12) 0.0363(11) 0.0508(13) 0.0068(9) 0.0113(10) -0.0130(9)
F7 0.0381(12) 0.0452(12) 0.0380(12) -0.0045(9) -0.0168(9) -0.0085(9)
F10 0.0241(9) 0.0368(10) 0.0268(10) 0.0034(7) 0.0083(8) 0.0061(7)
F8 0.0250(10) 0.0324(10) 0.0500(12) 0.0077(8) 0.0053(9) -0.0078(8)
F20 0.0527(13) 0.0199(9) 0.0529(13) -0.0007(8) 0.0022(10) 0.0021(8)
F23 0.0473(13) 0.0619(13) 0.0185(10) 0.0072(9) 0.0055(9) 0.0051(10)
F22 0.0315(11) 0.0398(11) 0.0396(11) -0.0088(8) 0.0155(9) 0.0038(8)
F9 0.0348(11) 0.0242(9) 0.0556(13) -0.0062(8) 0.0053(9) 0.0014(8)
F3 0.0594(14) 0.0352(11) 0.0488(13) -0.0109(9) 0.0033(11) -0.0206(10)
F12 0.0583(14) 0.0239(10) 0.0506(13) -0.0076(8) 0.0188(11) -0.0044(9)
F19 0.0507(13) 0.0480(12) 0.0421(12) 0.0036(9) 0.0177(10) -0.0207(10)
F1 0.0570(14) 0.0426(12) 0.0601(15) -0.0081(10) -0.0006(12) 0.0253(11)
F4 0.0627(14) 0.0409(11) 0.0280(10) -0.0004(8) 0.0102(10) -0.0086(10)
F24 0.0427(12) 0.0323(10) 0.0457(12) 0.0041(8) 0.0171(10) -0.0088(9)
F5 0.0485(13) 0.0447(12) 0.0452(13) 0.0238(9) -0.0037(10) 0.0038(10)
F11 0.0436(12) 0.0532(12) 0.0313(11) 0.0003(9) -0.0117(9) 0.0288(10)
F18 0.0441(12) 0.0233(10) 0.0647(14) 0.0112(9) -0.0081(11) -0.0009(9)
F17 0.0365(12) 0.0424(12) 0.0629(14) 0.0102(10) -0.0184(11) -0.0160(9)
F2 0.0629(15) 0.0452(12) 0.0286(11) -0.0054(9) 0.0093(10) -0.0084(10)
F14 0.0278(10) 0.0418(11) 0.0353(11) -0.0004(8) -0.0117(8) 0.0112(8)
F15 0.0605(14) 0.0349(11) 0.0521(14) -0.0107(9) -0.0287(11) -0.0036(10)
F13 0.0558(15) 0.117(2) 0.0129(10) 0.0027(11) 0.0004(10) 0.0207(14)
F16 0.0654(17) 0.0843(18) 0.0594(16) 0.0349(13) 0.0258(13) -0.0217(14)
C12 0.0340(19) 0.051(2) 0.0265(18) -0.0032(15) 0.0050(15) 0.0171(16)
C36 0.046(3) 0.029(3) 0.041(3) -0.002(2) 0.008(3) -0.006(3)
Cl1 0.0495(11) 0.0333(8) 0.0607(11) -0.0171(7) -0.0119(8) 0.0027(7)
Cl2 0.0443(10) 0.0458(9) 0.0926(17) -0.0052(10) 0.0217(11) -0.0137(7)
C36A 0.053(6) 0.040(6) 0.058(6) -0.006(5) 0.007(6) -0.005(6)
Cl1A 0.081(7) 0.050(5) 0.082(5) -0.015(4) -0.007(5) 0.007(5)
Cl2A 0.060(5) 0.062(5) 0.056(5) 0.015(4) 0.005(5) -0.019(4)
C36B 0.055(6) 0.043(5) 0.063(6) -0.008(5) 0.012(6) -0.002(6)
Cl1B 0.074(6) 0.054(4) 0.094(5) -0.001(4) 0.006(5) 0.018(4)
Cl2B 0.052(5) 0.053(5) 0.080(5) -0.015(4) 0.016(4) -0.023(4)

loop_
_atom_type_symbol
_atom_type_description
_atom_type_scat_dispersion_real
_atom_type_scat_dispersion_imag
_atom_type_scat_source
C C 0.0033 0.0016 'International Tables Vol C Tables 4.2.6.8 and 6.1.1.4'
H H 0.0000 0.0000 'International Tables Vol C Tables 4.2.6.8 and 6.1.1.4'
N N 0.0061 0.0033 'International Tables Vol C Tables 4.2.6.8 and 6.1.1.4'
O O 0.0106 0.0060 'International Tables Vol C Tables 4.2.6.8 and 6.1.1.4'
F F 0.0171 0.0103 'International Tables Vol C Tables 4.2.6.8 and 6.1.1.4'
Al Al 0.0645 0.0514 'International Tables Vol C Tables 4.2.6.8 and 6.1.1.4'
Cl Cl 0.1484 0.1585 'International Tables Vol C Tables 4.2.6.8 and 6.1.1.4'

loop_
_geom_angle_atom_site_label_1
_geom_angle_atom_site_label_2
_geom_angle_atom_site_label_3
_geom_angle
_geom_angle_site_symmetry_1
O4 Al1 O3 108.90(10) .
O4 Al1 O2 111.49(11) .
O3 Al1 O2 108.71(9) .
O4 Al1 O1 110.18(11) .
O3 Al1 O1 113.12(10) .
O2 Al1 O1 104.40(10) .
C27 O6 C33 118.2(2) .
C20 O5 C26 118.2(2) .
C19 C17 C18 123.1(2) .
C19 C17 N1 119.0(2) .
C18 C17 N1 117.9(2) .
N1 C23 C24 120.1(2) .
N1 C23 C22 120.1(2) .
C24 C23 C22 119.7(2) .
C18 C19 C17 118.7(2) 3_676
C18 C19 C35 119.9(2) 3_676
C17 C19 C35 121.2(2) .
C31 C32 C27 120.0(2) .
C31 C32 H32 120.0 .
C27 C32 H32 120.0 .
C21 C22 C23 120.6(2) .
C21 C22 H22 119.7 .
C23 C22 H22 119.7 .
C31 C30 N1 120.0(2) .
C31 C30 C29 119.7(2) .
N1 C30 C29 120.3(2) .
O5 C20 C25 115.6(2) .
O5 C20 C21 124.1(3) .
C25 C20 C21 120.3(2) .
C24 C25 C20 120.5(2) .
C24 C25 H25 119.7 .
C20 C25 H25 119.7 .
C25 C24 C23 119.7(3) .
C25 C24 H24 120.2 .
C23 C24 H24 120.2 .
C32 C31 C30 120.1(2) .
C32 C31 H31 120.0 .
C30 C31 H31 120.0 .
C22 C21 C20 119.1(3) .
C22 C21 H21 120.4 .
C20 C21 H21 120.4 .
C29 C28 C27 120.0(2) .
C29 C28 H28 120.0 .
C27 C28 H28 120.0 .
O6 C27 C32 125.0(2) .
O6 C27 C28 115.0(2) .
C32 C27 C28 119.9(2) .
C19 C18 C17 118.2(2) 3_676
C19 C18 C34 120.1(2) 3_676
C17 C18 C34 121.5(2) .
C28 C29 C30 120.0(2) .
C28 C29 H29 120.0 .
C30 C29 H29 120.0 .
C23 N1 C30 119.8(2) .
C23 N1 C17 119.5(2) .
C30 N1 C17 120.6(2) .
C9 O3 Al1 136.20(18) .
C1 O1 Al1 136.94(19) .
C5 O2 Al1 134.35(17) .
C13 O4 Al1 142.37(18) .
O3 C9 C11 106.9(2) .
O3 C9 C10 106.8(2) .
C11 C9 C10 110.1(2) .
O3 C9 C12 113.7(2) .
C11 C9 C12 109.5(3) .
C10 C9 C12 109.7(3) .
F23 C15 F24 107.0(2) .
F23 C15 F22 107.1(2) .
F24 C15 F22 106.1(2) .
F23 C15 C13 113.1(3) .
F24 C15 C13 110.1(2) .
F22 C15 C13 112.9(2) .
O4 C13 C16 113.9(2) .
O4 C13 C14 109.7(2) .
C16 C13 C14 108.7(2) .
O4 C13 C15 105.5(2) .
C16 C13 C15 109.3(2) .
C14 C13 C15 109.6(2) .
O1 C1 C3 114.3(2) .
O1 C1 C2 107.6(2) .
C3 C1 C2 109.6(3) .
O1 C1 C4 107.2(2) .
C3 C1 C4 108.4(2) .
C2 C1 C4 109.8(2) .
F13 C10 F14 106.5(3) .
F13 C10 F15 107.1(3) .
F14 C10 F15 106.5(3) .
F13 C10 C9 113.1(3) .
F14 C10 C9 113.0(3) .
F15 C10 C9 110.3(3) .
O2 C5 C7 107.9(2) .
O2 C5 C8 114.9(2) .
C7 C5 C8 109.9(2) .
O2 C5 C6 106.3(2) .
C7 C5 C6 109.5(2) .
C8 C5 C6 108.3(2) .
F12 C7 F10 106.0(2) .
F12 C7 F11 107.3(2) .
F10 C7 F11 106.3(2) .
F12 C7 C5 109.8(2) .
F10 C7 C5 113.4(2) .
F11 C7 C5 113.6(2) .
F16 C11 F17 106.5(3) .
F16 C11 F18 106.6(3) .
F17 C11 F18 106.9(3) .
F16 C11 C9 112.1(3) .
F17 C11 C9 110.8(3) .
F18 C11 C9 113.5(3) .
F9 C6 F8 106.6(2) .
F9 C6 F7 106.2(2) .
F8 C6 F7 107.2(2) .
F9 C6 C5 110.5(2) .
F8 C6 C5 113.0(2) .
F7 C6 C5 112.9(2) .
F19 C14 F21 106.6(3) .
F19 C14 F20 107.0(2) .
F21 C14 F20 106.8(3) .
F19 C14 C13 109.9(2) .
F21 C14 C13 113.4(2) .
F20 C14 C13 112.7(3) .
F4 C4 F5 106.9(3) .
F4 C4 F6 107.0(3) .
F5 C4 F6 106.9(2) .
F4 C4 C1 110.6(2) .
F5 C4 C1 112.9(3) .
F6 C4 C1 112.2(3) .
F1 C2 F2 106.9(3) .
F1 C2 F3 106.7(3) .
F2 C2 F3 106.7(3) .
F1 C2 C1 114.4(3) .
F2 C2 C1 109.5(3) .
F3 C2 C1 112.2(3) .
Cl1 C36 Cl2 110.9(3) .
Cl1 C36 H36A 109.5 .
Cl2 C36 H36A 109.5 .
Cl1 C36 H36B 109.5 .
Cl2 C36 H36B 109.5 .
H36A C36 H36B 108.0 .
Cl1A C36A Cl2A 111.7(14) .
Cl1A C36A H36C 109.3 .
Cl2A C36A H36C 109.3 .
Cl1A C36A H36D 109.3 .
Cl2A C36A H36D 109.3 .
H36C C36A H36D 107.9 .
Cl2B C36B Cl1B 112.7(13) .
Cl2B C36B H36E 109.1 .
Cl1B C36B H36E 109.1 .
Cl2B C36B H36F 109.1 .
Cl1B C36B H36F 109.1 .
H36E C36B H36F 107.8 .

loop_
_geom_bond_atom_site_label_1
_geom_bond_atom_site_label_2
_geom_bond_distance
_geom_bond_site_symmetry_2
F21 C14 1.332(4) .
Al1 O4 1.725(2) .
Al1 O3 1.733(2) .
Al1 O2 1.733(2) .
Al1 O1 1.738(2) .
O6 C27 1.344(3) .
O6 C33 1.442(3) .
O5 C20 1.346(3) .
O5 C26 1.437(4) .
C17 C19 1.408(4) .
C17 C18 1.411(4) .
C17 N1 1.434(3) .
C23 N1 1.401(3) .
C23 C24 1.402(4) .
C23 C22 1.402(4) .
C19 C18 1.394(4) 3_676
C19 C35 1.506(4) .
C34 C18 1.508(4) .
C34 H34A 0.9800 .
C34 H34B 0.9800 .
C34 H34C 0.9800 .
C32 C31 1.379(4) .
C32 C27 1.394(4) .
C32 H32 0.9500 .
C22 C21 1.376(4) .
C22 H22 0.9500 .
C30 C31 1.397(4) .
C30 N1 1.403(3) .
C30 C29 1.409(4) .
C20 C25 1.397(4) .
C20 C21 1.399(4) .
C25 C24 1.367(4) .
C25 H25 0.9500 .
C24 H24 0.9500 .
C31 H31 0.9500 .
C21 H21 0.9500 .
C28 C29 1.365(4) .
C28 C27 1.408(4) .
C28 H28 0.9500 .
C18 C19 1.394(4) 3_676
C33 H33A 0.9800 .
C33 H33B 0.9800 .
C33 H33C 0.9800 .
C35 H35A 0.9800 .
C35 H35B 0.9800 .
C35 H35C 0.9800 .
C29 H29 0.9500 .
C26 H26A 0.9800 .
C26 H26B 0.9800 .
C26 H26C 0.9800 .
O3 C9 1.374(3) .
O1 C1 1.367(3) .
O2 C5 1.370(3) .
O4 C13 1.367(3) .
C9 C11 1.526(4) .
C9 C10 1.527(4) .
C9 C12 1.528(4) .
C15 F23 1.330(4) .
C15 F24 1.337(4) .
C15 F22 1.337(3) .
C15 C13 1.538(4) .
C13 C16 1.525(4) .
C13 C14 1.530(4) .
C16 H16A 0.9800 .
C16 H16B 0.9800 .
C16 H16C 0.9800 .
C1 C3 1.525(4) .
C1 C2 1.532(4) .
C1 C4 1.547(4) .
C10 F13 1.335(4) .
C10 F14 1.337(4) .
C10 F15 1.341(4) .
C5 C7 1.529(4) .
C5 C8 1.534(4) .
C5 C6 1.545(4) .
C7 F12 1.331(4) .
C7 F10 1.338(3) .
C7 F11 1.337(4) .
C11 F16 1.336(4) .
C11 F17 1.337(4) .
C11 F18 1.340(4) .
C6 F9 1.336(4) .
C6 F8 1.337(4) .
C6 F7 1.343(4) .
C3 H3A 0.9800 .
C3 H3B 0.9800 .
C3 H3C 0.9800 .
C14 F19 1.333(4) .
C14 F20 1.340(4) .
C8 H8A 0.9800 .
C8 H8B 0.9800 .
C8 H8C 0.9800 .
C4 F4 1.328(4) .
C4 F5 1.332(4) .
C4 F6 1.340(4) .
C2 F1 1.313(4) .
C2 F2 1.337(4) .
C2 F3 1.345(4) .
C12 H12A 0.9800 .
C12 H12B 0.9800 .
C12 H12C 0.9800 .
C36 Cl1 1.741(7) .
C36 Cl2 1.761(7) .
C36 H36A 0.9900 .
C36 H36B 0.9900 .
C36A Cl1A 1.745(16) .
C36A Cl2A 1.762(16) .
C36A H36C 0.9900 .
C36A H36D 0.9900 .
C36B Cl2B 1.758(15) .
C36B Cl1B 1.763(15) .
C36B H36E 0.9900 .
C36B H36F 0.9900 .
